data_7121157
loop_
_publ_author_name
'Lau, Nathanael'
'Zakharov, Lev N.'
'Pluth, Michael D.'

_publ_section_title
;
 Modular tripodal receptors for the hydrosulfide (HS<sup>-</sup>) anion.
;
_journal_issue 19
_journal_name_full 'Chemical communications (Cambridge, England)'
_journal_page_first 2337
_journal_page_last 2340
_journal_paper_doi 10.1039/c7cc09405a
_journal_volume 54
_journal_year 2018
_chemical_formula_sum 'C8 H21 N S'
_chemical_formula_weight 163.32
_space_group_crystal_system trigonal
_space_group_IT_number 167
_space_group_name_Hall '-R 3 2"c'
_space_group_name_H-M_alt 'R -3 c :H'
_symmetry_space_group_name_Hall '-R 3 2"c'
_symmetry_space_group_name_H-M 'R -3 c :H'
_atom_sites_solution_hydrogens difmap
_audit_creation_method SHELXL-2014/7
_audit_update_record
;
2018-01-12 deposited with the CCDC.
2018-01-16 downloaded from the CCDC.
;
_cell_angle_alpha 90
_cell_angle_beta 90
_cell_angle_gamma 120
_cell_formula_units_Z 18
_cell_length_a 12.0967(8)
_cell_length_b 12.0967(8)
_cell_length_c 34.713(3)
_cell_measurement_reflns_used 3825
_cell_measurement_temperature 173(2)
_cell_measurement_theta_max 65.61
_cell_measurement_theta_min 6.62
_cell_volume 4399.0(6)
_computing_cell_refinement 'Bruker SAINT'
_computing_data_collection 'Bruker APEX2'
_computing_data_reduction 'Bruker SAINT'
_computing_molecular_graphics 'Bruker SHELXTL'
_computing_publication_material 'Bruker SHELXTL'
_computing_structure_refinement 'SHELXL-2014/7 (Sheldrick, 2014)'
_computing_structure_solution 'SHELXS-97 (Sheldrick 2008)'
_diffrn_ambient_temperature 173(2)
_diffrn_measured_fraction_theta_full 0.988
_diffrn_measured_fraction_theta_max 0.988
_diffrn_measurement_device_type 'Bruker Apex II CCD'
_diffrn_measurement_method '\f and \w scans'
_diffrn_radiation_type CuK\a
_diffrn_radiation_wavelength 1.54178
_diffrn_reflns_av_R_equivalents 0.0655
_diffrn_reflns_av_unetI/netI 0.0244
_diffrn_reflns_Laue_measured_fraction_full 0.988
_diffrn_reflns_Laue_measured_fraction_max 0.988
_diffrn_reflns_limit_h_max 14
_diffrn_reflns_limit_h_min -14
_diffrn_reflns_limit_k_max 14
_diffrn_reflns_limit_k_min -14
_diffrn_reflns_limit_l_max 41
_diffrn_reflns_limit_l_min -36
_diffrn_reflns_number 11016
_diffrn_reflns_point_group_measured_fraction_full 0.988
_diffrn_reflns_point_group_measured_fraction_max 0.988
_diffrn_reflns_theta_full 66.564
_diffrn_reflns_theta_max 66.564
_diffrn_reflns_theta_min 4.931
_diffrn_source 'Incoatec I\mS'
_exptl_absorpt_coefficient_mu 2.404
_exptl_absorpt_correction_T_max 0.7528
_exptl_absorpt_correction_T_min 0.6048
_exptl_absorpt_correction_type multi-scan
_exptl_absorpt_process_details SADABD
_exptl_crystal_colour colorless
_exptl_crystal_density_diffrn 1.110
_exptl_crystal_description cut-block
_exptl_crystal_F_000 1656
_exptl_crystal_size_max 0.090
_exptl_crystal_size_mid 0.070
_exptl_crystal_size_min 0.030
_refine_diff_density_max 0.939
_refine_diff_density_min -0.226
_refine_diff_density_rms 0.065
_refine_ls_extinction_method none
_refine_ls_goodness_of_fit_ref 1.066
_refine_ls_hydrogen_treatment refall
_refine_ls_matrix_type full
_refine_ls_number_parameters 87
_refine_ls_number_reflns 855
_refine_ls_number_restraints 0
_refine_ls_restrained_S_all 1.066
_refine_ls_R_factor_all 0.0589
_refine_ls_R_factor_gt 0.0538
_refine_ls_shift/su_max 0.000
_refine_ls_shift/su_mean 0.000
_refine_ls_structure_factor_coef Fsqd
_refine_ls_weighting_details 'w=1/[\s^2^(Fo^2^)+(0.0871P)^2^+15.6907P] where P=(Fo^2^+2Fc^2^)/3'
_refine_ls_weighting_scheme calc
_refine_ls_wR_factor_gt 0.1577
_refine_ls_wR_factor_ref 0.1616
_reflns_Friedel_coverage 0.000
_reflns_number_gt 742
_reflns_number_total 855
_reflns_threshold_expression 'I > 2\s(I)'
_cod_data_source_file c7cc09405a2.cif
_cod_data_source_block mplu59_a
_cod_depositor_comments 'Adding full bibliography for 7121154--7121157.cif.'
_cod_original_cell_volume 4399.0(7)
_cod_database_code 7121157
_shelx_shelxl_version_number 2014/7
_shelx_space_group_comment
;
The symmetry employed for this shelxl refinement is uniquely defined
by the following loop, which should always be used as a source of
symmetry information in preference to the above space-group names.
They are only intended as comments.
;
_shelx_estimated_absorpt_t_min 0.813
_shelx_estimated_absorpt_t_max 0.931

loop_
_space_group_symop_operation_xyz
'x, y, z'
'-y, x-y, z'
'-x+y, -x, z'
'y, x, -z+1/2'
'x-y, -y, -z+1/2'
'-x, -x+y, -z+1/2'
'x+2/3, y+1/3, z+1/3'
'-y+2/3, x-y+1/3, z+1/3'
'-x+y+2/3, -x+1/3, z+1/3'
'y+2/3, x+1/3, -z+5/6'
'x-y+2/3, -y+1/3, -z+5/6'
'-x+2/3, -x+y+1/3, -z+5/6'
'x+1/3, y+2/3, z+2/3'
'-y+1/3, x-y+2/3, z+2/3'
'-x+y+1/3, -x+2/3, z+2/3'
'y+1/3, x+2/3, -z+7/6'
'x-y+1/3, -y+2/3, -z+7/6'
'-x+1/3, -x+y+2/3, -z+7/6'
'-x, -y, -z'
'y, -x+y, -z'
'x-y, x, -z'
'-y, -x, z-1/2'
'-x+y, y, z-1/2'
'x, x-y, z-1/2'
'-x+2/3, -y+1/3, -z+1/3'
'y+2/3, -x+y+1/3, -z+1/3'
'x-y+2/3, x+1/3, -z+1/3'
'-y+2/3, -x+1/3, z-1/6'
'-x+y+2/3, y+1/3, z-1/6'
'x+2/3, x-y+1/3, z-1/6'
'-x+1/3, -y+2/3, -z+2/3'
'y+1/3, -x+y+2/3, -z+2/3'
'x-y+1/3, x+2/3, -z+2/3'
'-y+1/3, -x+2/3, z+1/6'
'-x+y+1/3, y+2/3, z+1/6'
'x+1/3, x-y+2/3, z+1/6'

loop_
_atom_site_label
_atom_site_type_symbol
_atom_site_fract_x
_atom_site_fract_y
_atom_site_fract_z
_atom_site_U_iso_or_equiv
_atom_site_adp_type
_atom_site_occupancy
_atom_site_site_symmetry_order
_atom_site_calc_flag
_atom_site_refinement_flags_posn
_atom_site_refinement_flags_adp
_atom_site_refinement_flags_occupancy
S1 S 0.0000 0.0000 0.31955(4) 0.0384(5) Uani 1 3 d S T P
S2 S 0.6667 0.3333 0.3333 0.0398(5) Uani 1 6 d S T P
N1 N 0.3333 0.3419(2) 0.4167 0.0189(7) Uani 1 2 d S T P
C1 C 0.3427(3) 0.2722(3) 0.38158(7) 0.0290(7) Uani 1 1 d . . .
C2 C 0.3388(3) 0.3304(3) 0.34315(7) 0.0286(7) Uani 1 1 d . . .
C3 C 0.2172(2) 0.3591(3) 0.41391(7) 0.0271(6) Uani 1 1 d . . .
C4 C 0.0918(3) 0.2356(3) 0.40890(10) 0.0405(8) Uani 1 1 d . . .
H1 H 0.422(3) 0.268(3) 0.3839(10) 0.041(9) Uiso 1 1 d . . .
H2 H 0.273(3) 0.188(3) 0.3845(8) 0.025(7) Uiso 1 1 d . . .
H3 H 0.373(3) 0.304(3) 0.3252(10) 0.048(9) Uiso 1 1 d . . .
H4 H 0.372(4) 0.414(5) 0.3425(12) 0.073(13) Uiso 1 1 d . . .
H5 H 0.256(4) 0.301(4) 0.3348(12) 0.069(12) Uiso 1 1 d . . .
H6 H 0.221(3) 0.411(3) 0.4384(9) 0.026(7) Uiso 1 1 d . . .
H7 H 0.239(3) 0.418(3) 0.3917(9) 0.033(8) Uiso 1 1 d . . .
H8 H 0.028(3) 0.260(3) 0.4064(9) 0.047(9) Uiso 1 1 d . . .
H9 H 0.075(3) 0.182(4) 0.4310(11) 0.051(10) Uiso 1 1 d . . .
H10 H 0.088(3) 0.189(3) 0.3848(10) 0.046(9) Uiso 1 1 d . . .

loop_
_atom_site_aniso_label
_atom_site_aniso_U_11
_atom_site_aniso_U_22
_atom_site_aniso_U_33
_atom_site_aniso_U_23
_atom_site_aniso_U_13
_atom_site_aniso_U_12
S1 0.0378(6) 0.0378(6) 0.0396(8) 0.000 0.000 0.0189(3)
S2 0.0416(7) 0.0416(7) 0.0361(10) 0.000 0.000 0.0208(4)
N1 0.0229(14) 0.0210(11) 0.0135(13) 0.0000(5) 0.0001(10) 0.0115(7)
C1 0.0389(15) 0.0294(14) 0.0227(14) -0.0030(10) 0.0006(11) 0.0199(13)
C2 0.0388(16) 0.0336(16) 0.0141(13) -0.0006(10) 0.0025(10) 0.0188(13)
C3 0.0275(14) 0.0336(14) 0.0233(13) 0.0009(11) 0.0006(10) 0.0177(12)
C4 0.0277(15) 0.0430(18) 0.0419(18) 0.0021(14) 0.0003(12) 0.0111(14)

loop_
_atom_type_symbol
_atom_type_description
_atom_type_scat_dispersion_real
_atom_type_scat_dispersion_imag
_atom_type_scat_source
C C 0.0181 0.0091 'International Tables Vol C Tables 4.2.6.8 and 6.1.1.4'
H H 0.0000 0.0000 'International Tables Vol C Tables 4.2.6.8 and 6.1.1.4'
N N 0.0311 0.0180 'International Tables Vol C Tables 4.2.6.8 and 6.1.1.4'
S S 0.3331 0.5567 'International Tables Vol C Tables 4.2.6.8 and 6.1.1.4'

loop_
_geom_angle_atom_site_label_1
_geom_angle_atom_site_label_2
_geom_angle_atom_site_label_3
_geom_angle
_geom_angle_site_symmetry_1
_geom_angle_site_symmetry_3
C1 N1 C1 107.3(3) . 12
C1 N1 C3 110.82(14) . .
C1 N1 C3 110.70(15) 12 .
C1 N1 C3 110.71(15) . 12
C1 N1 C3 110.81(14) 12 12
C3 N1 C3 106.6(3) . 12
N1 C1 C2 114.8(2) . .
N1 C1 H1 108(2) . .
C2 C1 H1 110.4(19) . .
N1 C1 H2 103.8(18) . .
C2 C1 H2 112.0(17) . .
H1 C1 H2 108(3) . .
C1 C2 H3 108(2) . .
C1 C2 H4 117(3) . .
H3 C2 H4 112(3) . .
C1 C2 H5 112(3) . .
H3 C2 H5 105(3) . .
H4 C2 H5 102(3) . .
C4 C3 N1 114.2(2) . .
C4 C3 H6 113.8(16) . .
N1 C3 H6 105.5(15) . .
C4 C3 H7 113.2(18) . .
N1 C3 H7 102.3(17) . .
H6 C3 H7 107(2) . .
C3 C4 H8 106(2) . .
C3 C4 H9 110(2) . .
H8 C4 H9 111(3) . .
C3 C4 H10 113(2) . .
H8 C4 H10 106(3) . .
H9 C4 H10 110(3) . .

loop_
_geom_bond_atom_site_label_1
_geom_bond_atom_site_label_2
_geom_bond_distance
_geom_bond_site_symmetry_2
N1 C1 1.517(3) .
N1 C1 1.517(3) 12
N1 C3 1.522(3) .
N1 C3 1.522(3) 12
C1 C2 1.520(3) .
C1 H1 0.99(4) .
C1 H2 0.95(3) .
C2 H3 0.89(4) .
C2 H4 0.88(5) .
C2 H5 0.93(5) .
C3 C4 1.516(4) .
C3 H6 1.04(3) .
C3 H7 0.99(3) .
C4 H8 0.96(4) .
C4 H9 0.96(4) .
C4 H10 1.00(4) .

loop_
_geom_hbond_atom_site_label_D
_geom_hbond_atom_site_label_H
_geom_hbond_atom_site_label_A
_geom_hbond_distance_DH
_geom_hbond_distance_HA
_geom_hbond_distance_DA
_geom_hbond_angle_DHA
C4 H10 S1 1.00(4) 3.01(4) 3.976(3) 164(3)

loop_
_geom_torsion_atom_site_label_1
_geom_torsion_atom_site_label_2
_geom_torsion_atom_site_label_3
_geom_torsion_atom_site_label_4
_geom_torsion
_geom_torsion_site_symmetry_1
C1 N1 C1 C2 173.9(3) 12
C3 N1 C1 C2 52.9(3) .
C3 N1 C1 C2 -65.1(3) 12
C1 N1 C3 C4 56.6(3) .
C1 N1 C3 C4 -62.3(3) 12
C3 N1 C3 C4 177.1(3) 12
